data_4115614
loop_
_publ_author_name
'Miquel Costas'
'Adrianne K. Tipton'
'Kui Chen'
'Du-Hwan Jo'
'Lawrence Que'

_publ_section_title
;
 Modeling Rieske Dioxygenases: The First Example of Iron-Catalyzed
 Asymmetric cis-Dihydroxylation of Olefins
;
_journal_name_full 'Journal of the American Chemical Society'
_journal_page_first 6722
_journal_page_last 6723
_journal_paper_doi 10.1021/ja015601k
_journal_volume 123
_journal_year 2001
_chemical_formula_sum 'C24 H32 F6 Fe N4 O6 S2'
_chemical_formula_weight 706.51
_chemical_name_common 00028
_chemical_name_systematic
; 
 ? 
;
_space_group_IT_number 14
_symmetry_cell_setting monoclinic
_symmetry_space_group_name_Hall '-P 2yn'
_symmetry_space_group_name_H-M 'P 1 21/n 1'
_atom_sites_solution_hydrogens geom
_atom_sites_solution_primary direct
_atom_sites_solution_secondary difmap
_audit_creation_method SHELXL-97
_cell_angle_alpha 90.000(3)
_cell_angle_beta 114.426(3)
_cell_angle_gamma 90.000(3)
_cell_formula_units_Z 4
_cell_length_a 14.872(3)
_cell_length_b 12.906(2)
_cell_length_c 16.543(3)
_cell_measurement_reflns_used 8192
_cell_measurement_temperature 173(2)
_cell_volume 2891.0(9)
_computing_cell_refinement 'SAINT, Bruker'
_computing_data_collection 'SMART, Bruker'
_computing_data_reduction 'SAINT, Bruker'
_computing_structure_refinement 'SHELXL-97 (Sheldrick, 1997)'
_computing_structure_solution 'SHELXS-97 (Sheldrick, 1990)'
_diffrn_ambient_temperature 173(2)
_diffrn_measured_fraction_theta_full 0.967
_diffrn_measured_fraction_theta_max 0.967
_diffrn_measurement_device_type 'SMART Platform CCD, Siemens'
_diffrn_measurement_method omega-scans
_diffrn_radiation_monochromator graphite
_diffrn_radiation_source 'fine-focus sealed tube'
_diffrn_radiation_type MoK\a
_diffrn_radiation_wavelength 0.71073
_diffrn_reflns_av_R_equivalents 0.0625
_diffrn_reflns_av_sigmaI/netI 0.0385
_diffrn_reflns_limit_h_max 17
_diffrn_reflns_limit_h_min -19
_diffrn_reflns_limit_k_max 16
_diffrn_reflns_limit_k_min -16
_diffrn_reflns_limit_l_max 21
_diffrn_reflns_limit_l_min -20
_diffrn_reflns_number 20831
_diffrn_reflns_theta_full 27.72
_diffrn_reflns_theta_max 27.72
_diffrn_reflns_theta_min 1.55
_exptl_absorpt_coefficient_mu 0.752
_exptl_absorpt_correction_T_max 1.000000
_exptl_absorpt_correction_T_min 0.734545
_exptl_absorpt_correction_type 'SADABS, G. Sheldrick (1999)'
_exptl_crystal_colour colorless
_exptl_crystal_density_diffrn 1.623
_exptl_crystal_description plate
_exptl_crystal_F_000 1456
_exptl_crystal_size_max 0.23
_exptl_crystal_size_mid 0.11
_exptl_crystal_size_min 0.04
_refine_diff_density_max 0.842
_refine_diff_density_min -0.747
_refine_diff_density_rms 0.116
_refine_ls_extinction_method none
_refine_ls_goodness_of_fit_ref 1.134
_refine_ls_hydrogen_treatment riding
_refine_ls_matrix_type full
_refine_ls_number_parameters 397
_refine_ls_number_reflns 6565
_refine_ls_number_restraints 0
_refine_ls_restrained_S_all 1.134
_refine_ls_R_factor_all 0.0688
_refine_ls_R_factor_gt 0.0590
_refine_ls_shift/su_max 0.022
_refine_ls_shift/su_mean 0.000
_refine_ls_structure_factor_coef Fsqd
_refine_ls_weighting_details 'calc w=1/[\s^2^(Fo^2^)+(0.1293P)^2^+1.6461P] where P=(Fo^2^+2Fc^2^)/3'
_refine_ls_weighting_scheme calc
_refine_ls_wR_factor_gt 0.1999
_refine_ls_wR_factor_ref 0.2084
_reflns_number_gt 5551
_reflns_number_total 6565
_reflns_threshold_expression >2sigma(I)
_cod_data_source_file ja015601k_s1_2.cif
_cod_data_source_block 4
_cod_original_cell_volume 2890.9(9)
_cod_database_code 4115614

loop_
_symmetry_equiv_pos_as_xyz
'x, y, z'
'-x+1/2, y+1/2, -z+1/2'
'-x, -y, -z'
'x-1/2, -y-1/2, z-1/2'

loop_
_atom_site_label
_atom_site_type_symbol
_atom_site_fract_x
_atom_site_fract_y
_atom_site_fract_z
_atom_site_U_iso_or_equiv
_atom_site_adp_type
_atom_site_occupancy
_atom_site_symmetry_multiplicity
_atom_site_calc_flag
_atom_site_refinement_flags
Fe1 Fe 0.70174(4) 0.25159(4) 0.46635(4) 0.01867(18) Uani 1 1 d .
S1 S 0.44391(8) 0.22080(8) 0.35734(7) 0.0237(2) Uani 1 1 d .
S2 S 0.72342(8) 0.28597(8) 0.26321(7) 0.0255(3) Uani 1 1 d .
F1 F 0.4589(3) 0.1038(3) 0.4918(2) 0.0459(8) Uani 1 1 d .
F2 F 0.4383(2) 0.2657(3) 0.5101(2) 0.0405(7) Uani 1 1 d .
F3 F 0.3163(2) 0.1737(3) 0.4235(2) 0.0467(8) Uani 1 1 d .
F4 F 0.8034(3) 0.2095(3) 0.1628(3) 0.0599(10) Uani 1 1 d .
F5 F 0.7164(4) 0.1018(3) 0.1969(3) 0.0714(13) Uani 1 1 d .
F6 F 0.8585(3) 0.1441(4) 0.2924(3) 0.0788(15) Uani 1 1 d .
O1 O 0.5512(2) 0.2216(3) 0.3990(2) 0.0303(7) Uani 1 1 d .
O2 O 0.4033(3) 0.1374(3) 0.2959(2) 0.0348(7) Uani 1 1 d .
O3 O 0.4012(3) 0.3214(3) 0.3298(3) 0.0383(8) Uani 1 1 d .
O4 O 0.7079(3) 0.2407(2) 0.3366(2) 0.0310(7) Uani 1 1 d .
O5 O 0.6337(3) 0.3052(4) 0.1862(3) 0.0456(9) Uani 1 1 d .
O6 O 0.7951(3) 0.3667(3) 0.2862(3) 0.0434(9) Uani 1 1 d .
N1 N 0.8562(3) 0.2992(3) 0.5429(2) 0.0234(7) Uani 1 1 d .
N2 N 0.6824(3) 0.4238(3) 0.4630(2) 0.0216(7) Uani 1 1 d .
N3 N 0.6647(3) 0.2755(3) 0.5853(2) 0.0194(7) Uani 1 1 d .
N4 N 0.7818(3) 0.1041(3) 0.4987(2) 0.0235(7) Uani 1 1 d .
C1 C 0.8556(3) 0.4045(3) 0.5801(3) 0.0233(8) Uani 1 1 d .
H1A H 0.8316 0.3968 0.6281 0.028 Uiso 1 1 calc R
C2 C 0.9589(3) 0.4551(4) 0.6222(3) 0.0319(10) Uani 1 1 d .
H2A H 1.0036 0.4108 0.6712 0.038 Uiso 1 1 calc R
H2B H 0.9863 0.4601 0.5770 0.038 Uiso 1 1 calc R
C3 C 0.9541(4) 0.5640(4) 0.6582(3) 0.0340(10) Uani 1 1 d .
H3A H 0.9318 0.5587 0.7068 0.041 Uiso 1 1 calc R
H3B H 1.0206 0.5958 0.6825 0.041 Uiso 1 1 calc R
C4 C 0.8827(4) 0.6314(4) 0.5843(3) 0.0324(10) Uani 1 1 d .
H4A H 0.9064 0.6390 0.5368 0.039 Uiso 1 1 calc R
H4B H 0.8796 0.7013 0.6077 0.039 Uiso 1 1 calc R
C5 C 0.7800(3) 0.5826(3) 0.5462(3) 0.0263(9) Uani 1 1 d .
H5A H 0.7338 0.6276 0.4987 0.032 Uiso 1 1 calc R
H5B H 0.7558 0.5769 0.5935 0.032 Uiso 1 1 calc R
C6 C 0.7821(3) 0.4748(3) 0.5083(3) 0.0232(8) Uani 1 1 d .
H6A H 0.8083 0.4841 0.4619 0.028 Uiso 1 1 calc R
C7 C 0.9166(4) 0.2951(4) 0.4903(3) 0.0309(10) Uani 1 1 d .
H7A H 0.9868 0.2989 0.5305 0.046 Uiso 1 1 calc R
H7B H 0.8993 0.3537 0.4490 0.046 Uiso 1 1 calc R
H7C H 0.9035 0.2300 0.4569 0.046 Uiso 1 1 calc R
C8 C 0.6304(3) 0.4664(3) 0.3717(3) 0.0269(9) Uani 1 1 d .
H8A H 0.6125 0.5388 0.3751 0.040 Uiso 1 1 calc R
H8B H 0.5705 0.4258 0.3392 0.040 Uiso 1 1 calc R
H8C H 0.6740 0.4625 0.3407 0.040 Uiso 1 1 calc R
C9 C 0.8940(3) 0.2192(3) 0.6123(3) 0.0267(9) Uani 1 1 d .
H9A H 0.8621 0.2262 0.6540 0.032 Uiso 1 1 calc R
H9B H 0.9662 0.2276 0.6462 0.032 Uiso 1 1 calc R
C10 C 0.8718(3) 0.1138(3) 0.5687(3) 0.0258(8) Uani 1 1 d .
C11 C 0.9399(4) 0.0339(4) 0.5963(3) 0.0327(10) Uani 1 1 d .
H11A H 1.0024 0.0434 0.6444 0.039 Uiso 1 1 calc R
C12 C 0.9147(4) -0.0605(4) 0.5519(4) 0.0387(11) Uani 1 1 d .
H12A H 0.9597 -0.1170 0.5696 0.046 Uiso 1 1 calc R
C13 C 0.8233(4) -0.0710(4) 0.4818(4) 0.0360(11) Uani 1 1 d .
H13A H 0.8051 -0.1350 0.4510 0.043 Uiso 1 1 calc R
C14 C 0.7574(3) 0.0127(3) 0.4561(3) 0.0264(9) Uani 1 1 d .
C15 C 0.6580(4) 0.0030(4) 0.3803(3) 0.0363(11) Uani 1 1 d .
H15A H 0.6197 0.0661 0.3762 0.054 Uiso 1 1 d R
H15B H 0.6231 -0.0567 0.3902 0.054 Uiso 1 1 d R
H15C H 0.6660 -0.0067 0.3249 0.054 Uiso 1 1 d R
C16 C 0.6158(3) 0.4403(3) 0.5084(3) 0.0211(8) Uani 1 1 d .
H16A H 0.5473 0.4243 0.4663 0.025 Uiso 1 1 calc R
H16B H 0.6181 0.5144 0.5247 0.025 Uiso 1 1 calc R
C17 C 0.6411(3) 0.3758(3) 0.5906(3) 0.0214(8) Uani 1 1 d .
C18 C 0.6294(3) 0.4161(3) 0.6632(3) 0.0270(9) Uani 1 1 d .
H18A H 0.6149 0.4874 0.6654 0.032 Uiso 1 1 calc R
C19 C 0.6392(4) 0.3506(4) 0.7323(3) 0.0319(10) Uani 1 1 d .
H19A H 0.6324 0.3763 0.7833 0.038 Uiso 1 1 calc R
C20 C 0.6589(4) 0.2470(4) 0.7260(3) 0.0315(10) Uani 1 1 d .
H20A H 0.6639 0.2004 0.7721 0.038 Uiso 1 1 calc R
C21 C 0.6717(3) 0.2112(3) 0.6517(3) 0.0227(8) Uani 1 1 d .
C22 C 0.6920(4) 0.0982(3) 0.6451(3) 0.0293(9) Uani 1 1 d .
H22A H 0.6626 0.0770 0.5826 0.044 Uiso 1 1 calc R
H22B H 0.6631 0.0574 0.6784 0.044 Uiso 1 1 calc R
H22C H 0.7635 0.0867 0.6700 0.044 Uiso 1 1 calc R
C23 C 0.4128(3) 0.1894(4) 0.4505(3) 0.0294(9) Uani 1 1 d .
C24 C 0.7790(4) 0.1799(4) 0.2288(3) 0.0374(11) Uani 1 1 d .

loop_
_atom_site_aniso_label
_atom_site_aniso_U_11
_atom_site_aniso_U_22
_atom_site_aniso_U_33
_atom_site_aniso_U_23
_atom_site_aniso_U_13
_atom_site_aniso_U_12
Fe1 0.0185(3) 0.0180(3) 0.0190(3) -0.0004(2) 0.0072(2) 0.0007(2)
S1 0.0220(5) 0.0236(5) 0.0221(5) -0.0003(4) 0.0056(4) -0.0024(4)
S2 0.0268(5) 0.0260(5) 0.0271(5) 0.0018(4) 0.0147(4) 0.0034(4)
F1 0.056(2) 0.0395(16) 0.0439(18) 0.0171(14) 0.0222(15) 0.0059(14)
F2 0.0353(17) 0.0518(18) 0.0383(17) -0.0147(14) 0.0192(14) -0.0064(13)
F3 0.0294(15) 0.068(2) 0.0435(17) -0.0004(16) 0.0154(13) -0.0121(15)
F4 0.091(3) 0.060(2) 0.056(2) 0.0044(18) 0.058(2) 0.015(2)
F5 0.099(3) 0.045(2) 0.092(3) -0.029(2) 0.061(3) -0.015(2)
F6 0.082(3) 0.090(3) 0.057(2) 0.010(2) 0.022(2) 0.062(3)
O1 0.0214(16) 0.0415(18) 0.0270(17) -0.0059(14) 0.0090(13) -0.0033(13)
O2 0.0361(18) 0.0341(17) 0.0300(17) -0.0102(14) 0.0096(14) -0.0100(15)
O3 0.0364(19) 0.0270(17) 0.045(2) 0.0076(15) 0.0107(16) 0.0030(14)
O4 0.042(2) 0.0322(16) 0.0251(17) -0.0017(12) 0.0200(15) -0.0022(14)
O5 0.035(2) 0.062(3) 0.035(2) 0.0093(18) 0.0097(16) 0.0122(18)
O6 0.047(2) 0.039(2) 0.049(2) -0.0066(17) 0.0249(19) -0.0120(17)
N1 0.0212(17) 0.0258(18) 0.0241(18) -0.0027(14) 0.0102(15) 0.0010(13)
N2 0.0212(16) 0.0194(16) 0.0247(17) 0.0014(13) 0.0100(14) -0.0009(13)
N3 0.0192(16) 0.0196(15) 0.0179(16) 0.0015(12) 0.0061(13) 0.0003(12)
N4 0.0241(17) 0.0230(17) 0.0238(17) 0.0010(13) 0.0102(14) 0.0028(13)
C1 0.023(2) 0.0218(19) 0.025(2) -0.0024(16) 0.0094(16) -0.0019(15)
C2 0.024(2) 0.031(2) 0.037(2) -0.0059(19) 0.0094(19) -0.0045(18)
C3 0.030(2) 0.031(2) 0.041(3) -0.009(2) 0.014(2) -0.0086(19)
C4 0.036(3) 0.026(2) 0.042(3) -0.0073(19) 0.022(2) -0.0104(18)
C5 0.033(2) 0.0195(19) 0.028(2) 0.0005(16) 0.0144(18) -0.0030(16)
C6 0.0217(19) 0.0200(19) 0.029(2) 0.0004(16) 0.0120(17) -0.0032(15)
C7 0.028(2) 0.036(2) 0.032(2) -0.0012(19) 0.0150(19) 0.0012(19)
C8 0.034(2) 0.024(2) 0.024(2) 0.0020(16) 0.0129(18) 0.0010(17)
C9 0.023(2) 0.026(2) 0.025(2) 0.0026(17) 0.0039(17) 0.0001(16)
C10 0.025(2) 0.023(2) 0.029(2) -0.0003(17) 0.0111(17) 0.0034(16)
C11 0.031(2) 0.027(2) 0.037(3) 0.0036(19) 0.010(2) 0.0065(18)
C12 0.036(3) 0.025(2) 0.055(3) 0.002(2) 0.019(2) 0.0102(19)
C13 0.045(3) 0.025(2) 0.045(3) -0.003(2) 0.025(2) 0.003(2)
C14 0.033(2) 0.024(2) 0.027(2) 0.0003(16) 0.0166(19) 0.0018(16)
C15 0.044(3) 0.028(2) 0.031(2) -0.0059(19) 0.010(2) -0.003(2)
C16 0.0184(18) 0.0195(18) 0.027(2) 0.0038(15) 0.0110(16) 0.0036(14)
C17 0.0179(18) 0.0240(19) 0.0222(19) 0.0010(15) 0.0084(15) -0.0008(14)
C18 0.028(2) 0.026(2) 0.028(2) -0.0032(17) 0.0133(18) 0.0016(17)
C19 0.038(2) 0.039(2) 0.025(2) -0.0055(19) 0.0185(19) 0.000(2)
C20 0.038(3) 0.034(2) 0.026(2) 0.0054(18) 0.017(2) 0.0017(19)
C21 0.0225(19) 0.026(2) 0.0215(19) 0.0032(16) 0.0104(16) -0.0002(16)
C22 0.038(2) 0.025(2) 0.028(2) 0.0060(17) 0.0162(19) -0.0015(18)
C23 0.021(2) 0.033(2) 0.031(2) -0.0014(19) 0.0069(17) -0.0021(17)
C24 0.054(3) 0.035(2) 0.032(2) 0.002(2) 0.027(2) 0.011(2)

loop_
_atom_type_symbol
_atom_type_description
_atom_type_scat_dispersion_real
_atom_type_scat_dispersion_imag
_atom_type_scat_source
C C 0.0033 0.0016 'International Tables Vol C Tables 4.2.6.8 and 6.1.1.4'
H H 0.0000 0.0000 'International Tables Vol C Tables 4.2.6.8 and 6.1.1.4'
N N 0.0061 0.0033 'International Tables Vol C Tables 4.2.6.8 and 6.1.1.4'
O O 0.0106 0.0060 'International Tables Vol C Tables 4.2.6.8 and 6.1.1.4'
F F 0.0171 0.0103 'International Tables Vol C Tables 4.2.6.8 and 6.1.1.4'
S S 0.1246 0.1234 'International Tables Vol C Tables 4.2.6.8 and 6.1.1.4'
Fe Fe 0.3463 0.8444 'International Tables Vol C Tables 4.2.6.8 and 6.1.1.4'

loop_
_geom_angle_atom_site_label_1
_geom_angle_atom_site_label_2
_geom_angle_atom_site_label_3
_geom_angle
O1 Fe1 O4 86.31(13)
O1 Fe1 N4 108.94(14)
O4 Fe1 N4 86.86(13)
O1 Fe1 N1 173.60(13)
O4 Fe1 N1 97.19(14)
N4 Fe1 N1 76.69(13)
O1 Fe1 N2 94.16(13)
O4 Fe1 N2 95.53(12)
N4 Fe1 N2 156.89(13)
N1 Fe1 N2 80.21(13)
O1 Fe1 N3 84.04(12)
O4 Fe1 N3 168.60(13)
N4 Fe1 N3 102.00(13)
N1 Fe1 N3 91.88(13)
N2 Fe1 N3 79.18(12)
O2 S1 O3 117.0(2)
O2 S1 O1 113.6(2)
O3 S1 O1 113.5(2)
O2 S1 C23 104.6(2)
O3 S1 C23 103.6(2)
O1 S1 C23 102.2(2)
O6 S2 O5 115.4(3)
O6 S2 O4 115.6(2)
O5 S2 O4 113.7(2)
O6 S2 C24 104.4(3)
O5 S2 C24 103.3(2)
O4 S2 C24 102.2(2)
S1 O1 Fe1 169.0(2)
S2 O4 Fe1 151.8(2)
C9 N1 C7 107.6(3)
C9 N1 C1 112.5(3)
C7 N1 C1 112.4(3)
C9 N1 Fe1 102.9(3)
C7 N1 Fe1 113.1(3)
C1 N1 Fe1 107.9(2)
C16 N2 C8 106.6(3)
C16 N2 C6 114.3(3)
C8 N2 C6 109.5(3)
C16 N2 Fe1 103.6(2)
C8 N2 Fe1 113.5(3)
C6 N2 Fe1 109.4(2)
C21 N3 C17 118.1(4)
C21 N3 Fe1 131.2(3)
C17 N3 Fe1 110.4(3)
C14 N4 C10 118.8(4)
C14 N4 Fe1 129.2(3)
C10 N4 Fe1 111.7(3)
N1 C1 C6 110.0(3)
N1 C1 C2 113.3(3)
C6 C1 C2 110.9(3)
C3 C2 C1 111.2(4)
C4 C3 C2 109.9(4)
C3 C4 C5 110.0(4)
C4 C5 C6 111.0(4)
N2 C6 C5 114.7(3)
N2 C6 C1 111.5(3)
C5 C6 C1 110.3(4)
N1 C9 C10 108.8(4)
N4 C10 C11 122.6(4)
N4 C10 C9 115.5(4)
C11 C10 C9 121.9(4)
C10 C11 C12 118.5(5)
C13 C12 C11 119.0(4)
C12 C13 C14 120.1(5)
N4 C14 C13 120.9(4)
N4 C14 C15 118.1(4)
C13 C14 C15 121.0(4)
N2 C16 C17 114.1(3)
N3 C17 C18 123.0(4)
N3 C17 C16 116.5(3)
C18 C17 C16 120.2(4)
C19 C18 C17 118.7(4)
C18 C19 C20 118.9(4)
C19 C20 C21 119.7(4)
N3 C21 C20 121.4(4)
N3 C21 C22 119.3(4)
C20 C21 C22 119.3(4)
F1 C23 F3 107.5(4)
F1 C23 F2 107.7(4)
F3 C23 F2 107.3(4)
F1 C23 S1 111.2(3)
F3 C23 S1 111.4(3)
F2 C23 S1 111.5(3)
F6 C24 F5 107.8(5)
F6 C24 F4 107.3(5)
F5 C24 F4 105.9(4)
F6 C24 S2 113.4(4)
F5 C24 S2 111.4(4)
F4 C24 S2 110.8(4)

loop_
_geom_bond_atom_site_label_1
_geom_bond_atom_site_label_2
_geom_bond_distance
Fe1 O1 2.084(3)
Fe1 O4 2.190(3)
Fe1 N4 2.191(4)
Fe1 N1 2.203(4)
Fe1 N2 2.239(3)
Fe1 N3 2.274(3)
S1 O2 1.431(3)
S1 O3 1.434(4)
S1 O1 1.453(3)
S1 C23 1.827(5)
S2 O6 1.425(4)
S2 O5 1.435(4)
S2 O4 1.450(3)
S2 C24 1.807(5)
F1 C23 1.330(6)
F2 C23 1.333(6)
F3 C23 1.331(5)
F4 C24 1.341(6)
F5 C24 1.325(7)
F6 C24 1.300(7)
N1 C9 1.471(6)
N1 C7 1.488(6)
N1 C1 1.494(5)
N2 C16 1.486(5)
N2 C8 1.489(5)
N2 C6 1.507(5)
N3 C21 1.346(5)
N3 C17 1.354(5)
N4 C14 1.344(6)
N4 C10 1.366(6)
C1 C6 1.535(6)
C1 C2 1.545(6)
C2 C3 1.540(7)
C3 C4 1.519(7)
C4 C5 1.527(6)
C5 C6 1.531(6)
C9 C10 1.510(6)
C10 C11 1.383(6)
C11 C12 1.392(7)
C12 C13 1.380(8)
C13 C14 1.401(6)
C14 C15 1.497(7)
C16 C17 1.504(5)
C17 C18 1.384(6)
C18 C19 1.379(7)
C19 C20 1.382(7)
C20 C21 1.398(6)
C21 C22 1.502(6)

loop_
_geom_torsion_atom_site_label_1
_geom_torsion_atom_site_label_2
_geom_torsion_atom_site_label_3
_geom_torsion_atom_site_label_4
_geom_torsion
O2 S1 O1 Fe1 166.1(11)
O3 S1 O1 Fe1 29.2(13)
C23 S1 O1 Fe1 -81.7(12)
O4 Fe1 O1 S1 -114.7(12)
N4 Fe1 O1 S1 159.9(12)
N1 Fe1 O1 S1 9(2)
N2 Fe1 O1 S1 -19.4(12)
N3 Fe1 O1 S1 59.2(12)
O6 S2 O4 Fe1 32.8(6)
O5 S2 O4 Fe1 -104.0(5)
C24 S2 O4 Fe1 145.5(5)
O1 Fe1 O4 S2 114.0(5)
N4 Fe1 O4 S2 -136.8(5)
N1 Fe1 O4 S2 -60.6(5)
N2 Fe1 O4 S2 20.2(5)
N3 Fe1 O4 S2 81.8(8)
O1 Fe1 N1 C9 113.6(12)
O4 Fe1 N1 C9 -123.5(3)
N4 Fe1 N1 C9 -38.5(3)
N2 Fe1 N1 C9 142.1(3)
N3 Fe1 N1 C9 63.4(3)
O1 Fe1 N1 C7 -130.6(12)
O4 Fe1 N1 C7 -7.7(3)
N4 Fe1 N1 C7 77.3(3)
N2 Fe1 N1 C7 -102.1(3)
N3 Fe1 N1 C7 179.2(3)
O1 Fe1 N1 C1 -5.6(13)
O4 Fe1 N1 C1 117.3(3)
N4 Fe1 N1 C1 -157.6(3)
N2 Fe1 N1 C1 22.9(3)
N3 Fe1 N1 C1 -55.8(3)
O1 Fe1 N2 C16 57.9(3)
O4 Fe1 N2 C16 144.6(2)
N4 Fe1 N2 C16 -120.4(3)
N1 Fe1 N2 C16 -119.0(3)
N3 Fe1 N2 C16 -25.2(2)
O1 Fe1 N2 C8 -57.2(3)
O4 Fe1 N2 C8 29.5(3)
N4 Fe1 N2 C8 124.4(4)
N1 Fe1 N2 C8 125.8(3)
N3 Fe1 N2 C8 -140.3(3)
O1 Fe1 N2 C6 -179.8(3)
O4 Fe1 N2 C6 -93.1(3)
N4 Fe1 N2 C6 1.8(5)
N1 Fe1 N2 C6 3.2(2)
N3 Fe1 N2 C6 97.1(3)
O1 Fe1 N3 C21 97.1(4)
O4 Fe1 N3 C21 129.4(6)
N4 Fe1 N3 C21 -11.0(4)
N1 Fe1 N3 C21 -87.8(4)
N2 Fe1 N3 C21 -167.5(4)
O1 Fe1 N3 C17 -89.9(3)
O4 Fe1 N3 C17 -57.6(7)
N4 Fe1 N3 C17 162.0(3)
N1 Fe1 N3 C17 85.2(3)
N2 Fe1 N3 C17 5.5(3)
O1 Fe1 N4 C14 28.3(4)
O4 Fe1 N4 C14 -56.8(4)
N1 Fe1 N4 C14 -154.9(4)
N2 Fe1 N4 C14 -153.5(4)
N3 Fe1 N4 C14 116.0(4)
O1 Fe1 N4 C10 -157.1(3)
O4 Fe1 N4 C10 117.9(3)
N1 Fe1 N4 C10 19.7(3)
N2 Fe1 N4 C10 21.2(5)
N3 Fe1 N4 C10 -69.4(3)
C9 N1 C1 C6 -158.5(3)
C7 N1 C1 C6 79.8(4)
Fe1 N1 C1 C6 -45.6(4)
C9 N1 C1 C2 76.8(5)
C7 N1 C1 C2 -44.9(5)
Fe1 N1 C1 C2 -170.3(3)
N1 C1 C2 C3 179.2(4)
C6 C1 C2 C3 54.9(5)
C1 C2 C3 C4 -57.0(5)
C2 C3 C4 C5 59.1(5)
C3 C4 C5 C6 -60.0(5)
C16 N2 C6 C5 -39.5(5)
C8 N2 C6 C5 80.0(4)
Fe1 N2 C6 C5 -155.0(3)
C16 N2 C6 C1 86.8(4)
C8 N2 C6 C1 -153.7(3)
Fe1 N2 C6 C1 -28.8(4)
C4 C5 C6 N2 -175.7(4)
C4 C5 C6 C1 57.5(5)
N1 C1 C6 N2 50.6(4)
C2 C1 C6 N2 176.7(3)
N1 C1 C6 C5 179.3(3)
C2 C1 C6 C5 -54.6(4)
C7 N1 C9 C10 -67.7(4)
C1 N1 C9 C10 167.9(3)
Fe1 N1 C9 C10 52.0(4)
C14 N4 C10 C11 1.5(6)
Fe1 N4 C10 C11 -173.7(4)
C14 N4 C10 C9 179.2(4)
Fe1 N4 C10 C9 4.0(5)
N1 C9 C10 N4 -39.4(5)
N1 C9 C10 C11 138.4(4)
N4 C10 C11 C12 -1.3(7)
C9 C10 C11 C12 -178.9(5)
C10 C11 C12 C13 0.4(8)
C11 C12 C13 C14 0.1(8)
C10 N4 C14 C13 -0.9(6)
Fe1 N4 C14 C13 173.4(3)
C10 N4 C14 C15 179.2(4)
Fe1 N4 C14 C15 -6.5(6)
C12 C13 C14 N4 0.1(7)
C12 C13 C14 C15 180.0(5)
C8 N2 C16 C17 162.9(3)
C6 N2 C16 C17 -76.0(4)
Fe1 N2 C16 C17 42.9(4)
C21 N3 C17 C18 3.8(6)
Fe1 N3 C17 C18 -170.3(3)
C21 N3 C17 C16 -169.2(3)
Fe1 N3 C17 C16 16.8(4)
N2 C16 C17 N3 -43.1(5)
N2 C16 C17 C18 143.8(4)
N3 C17 C18 C19 -2.1(7)
C16 C17 C18 C19 170.6(4)
C17 C18 C19 C20 -0.9(7)
C18 C19 C20 C21 2.0(8)
C17 N3 C21 C20 -2.5(6)
Fe1 N3 C21 C20 170.0(3)
C17 N3 C21 C22 176.5(4)
Fe1 N3 C21 C22 -10.9(6)
C19 C20 C21 N3 -0.3(7)
C19 C20 C21 C22 -179.3(5)
O2 S1 C23 F1 65.5(4)
O3 S1 C23 F1 -171.4(3)
O1 S1 C23 F1 -53.2(4)
O2 S1 C23 F3 -54.4(4)
O3 S1 C23 F3 68.7(4)
O1 S1 C23 F3 -173.1(3)
O2 S1 C23 F2 -174.3(3)
O3 S1 C23 F2 -51.2(4)
O1 S1 C23 F2 67.0(4)
O6 S2 C24 F6 64.4(5)
O5 S2 C24 F6 -174.6(4)
O4 S2 C24 F6 -56.3(5)
O6 S2 C24 F5 -173.8(4)
O5 S2 C24 F5 -52.8(4)
O4 S2 C24 F5 65.5(4)
O6 S2 C24 F4 -56.3(5)
O5 S2 C24 F4 64.8(5)
O4 S2 C24 F4 -177.0(4)
